data_7015807
loop_
_publ_author_name
'Zobi, Fabio'
'Blacque, Olivier'

_publ_section_title
;
 Reactivity of 17 e- complex [Re(II)Br4(CO)2]2- with bridging aromatic
 ligands. Characterization and CO-releasing properties.
;
_journal_issue 18
_journal_name_full 'Dalton transactions (Cambridge, England : 2003)'
_journal_page_first 4994
_journal_page_last 5001
_journal_paper_doi 10.1039/c1dt10110b
_journal_volume 40
_journal_year 2011
_chemical_formula_moiety 'C8 H20 N, 0.5(C8 H4 Br6 N2 O4 Re2)'
_chemical_formula_sum 'C12 H22 Br3 N2 O2 Re'
_chemical_formula_weight 652.23
_chemical_name_systematic
;Tetraethylammonium
hexabromo(tetracarbonyl)(\m-pyrazine-\k<i>N</i>^1^:\k<i>N</i>^4^)dirhenium(II) (2/1)
;
_space_group_IT_number 14
_symmetry_cell_setting monoclinic
_symmetry_space_group_name_Hall '-P 2ybc'
_symmetry_space_group_name_H-M 'P 1 21/c 1'
_atom_sites_solution_hydrogens geom
_atom_sites_solution_primary direct
_atom_sites_solution_secondary difmap
_audit_creation_method SHELXL-97
_cell_angle_alpha 90.00
_cell_angle_beta 97.836(4)
_cell_angle_gamma 90.00
_cell_formula_units_Z 4
_cell_length_a 7.7206(3)
_cell_length_b 17.3868(10)
_cell_length_c 13.9806(6)
_cell_measurement_reflns_used 278
_cell_measurement_temperature 183(2)
_cell_measurement_theta_max 32.65
_cell_measurement_theta_min 2.34
_cell_volume 1859.18(15)
_computing_cell_refinement
;
CrysAlisPro, Oxford Diffraction Ltd.,
Version 1.171.33.52
;
_computing_data_collection
;
CrysAlisPro, Oxford Diffraction Ltd.,
Version 1.171.33.52
;
_computing_data_reduction
;
CrysAlisPro, Oxford Diffraction Ltd.,
Version 1.171.33.52
;
_computing_molecular_graphics
; ORTEP-3 for Windows, Version 2.01.
Farrugia, L. J. (1997). J. Appl. Cryst. 30, 565.
;
_computing_publication_material
; WinGX -- An integrated system of Windows programs for the solution,
refinement and analysis of single crystal X-ray diffraction data,
Version 1.70.01. Farrugia, L. J. (1999). J. Appl. Cryst. 32, 837-838.
SHELXL97. Sheldrick, G.M. (2008). Acta Cryst. A64, 112-122.
PLATON for Windows, Version 1.12. Spek, A. L. (2003). J. Appl. Cryst. 36,
7-13.
;
_computing_structure_refinement ' SHELXL97. Sheldrick, G.M. (2008). Acta Cryst. A64, 112-122.'
_computing_structure_solution ' SHELXS97. Sheldrick, G.M. (2008). Acta Cryst. A64, 112-122.'
_diffrn_ambient_temperature 183(2)
_diffrn_detector_area_resol_mean 10.4498
_diffrn_measured_fraction_theta_full 1.000
_diffrn_measured_fraction_theta_max 1.000
_diffrn_measurement_device_type
; Goniometer Xcalibur, detector: Ruby
Oxford Diffraction (2007). Oxford Diffraction Ltd.,
Xcalibur CCD system
;
_diffrn_measurement_method 'omega scans'
_diffrn_radiation_monochromator graphite
_diffrn_radiation_source 'Enhance (Mo) X-ray Source'
_diffrn_radiation_type MoK\a
_diffrn_radiation_wavelength 0.71073
_diffrn_reflns_av_R_equivalents 0.0983
_diffrn_reflns_av_sigmaI/netI 0.1461
_diffrn_reflns_limit_h_max 9
_diffrn_reflns_limit_h_min -9
_diffrn_reflns_limit_k_max 21
_diffrn_reflns_limit_k_min -21
_diffrn_reflns_limit_l_max 17
_diffrn_reflns_limit_l_min -17
_diffrn_reflns_number 17424
_diffrn_reflns_theta_full 25.68
_diffrn_reflns_theta_max 25.68
_diffrn_reflns_theta_min 2.34
_diffrn_standards_number 0
_exptl_absorpt_coefficient_mu 12.985
_exptl_absorpt_correction_T_max 1.00000
_exptl_absorpt_correction_T_min 0.86519
_exptl_absorpt_correction_type multi-scan
_exptl_absorpt_process_details
;
CrysAlisPro, Oxford Diffraction Ltd.,
Version 1.171.33.52.
Empirical absorption correction using spherical harmonics,
implemented in SCALE3 ABSPACK scaling algorithm.
;
_exptl_crystal_colour red
_exptl_crystal_density_diffrn 2.330
_exptl_crystal_density_method 'not measured'
_exptl_crystal_description needle
_exptl_crystal_F_000 1216
_exptl_crystal_size_max 0.11
_exptl_crystal_size_mid 0.03
_exptl_crystal_size_min 0.02
_refine_diff_density_max 0.909
_refine_diff_density_min -1.473
_refine_diff_density_rms 0.288
_refine_ls_extinction_method none
_refine_ls_goodness_of_fit_ref 0.816
_refine_ls_hydrogen_treatment constr
_refine_ls_matrix_type full
_refine_ls_number_parameters 181
_refine_ls_number_reflns 3533
_refine_ls_number_restraints 0
_refine_ls_restrained_S_all 0.816
_refine_ls_R_factor_all 0.0931
_refine_ls_R_factor_gt 0.0377
_refine_ls_shift/su_max 0.000
_refine_ls_shift/su_mean 0.000
_refine_ls_structure_factor_coef Fsqd
_refine_ls_weighting_details 'w=1/[\s^2^(Fo^2^)+(0.0459P)^2^] where P=(Fo^2^+2Fc^2^)/3'
_refine_ls_weighting_scheme calc
_refine_ls_wR_factor_gt 0.0930
_refine_ls_wR_factor_ref 0.1023
_reflns_number_gt 2023
_reflns_number_total 3533
_reflns_threshold_expression >2sigma(I)
_cod_data_source_file c1dt10110b.txt
_cod_data_source_block 6
_cod_original_sg_symbol_H-M 'P 21/c'
_cod_database_code 7015807

loop_
_symmetry_equiv_pos_as_xyz
'x, y, z'
'-x, y+1/2, -z+1/2'
'-x, -y, -z'
'x, -y-1/2, z-1/2'

loop_
_atom_site_label
_atom_site_type_symbol
_atom_site_fract_x
_atom_site_fract_y
_atom_site_fract_z
_atom_site_U_iso_or_equiv
_atom_site_adp_type
_atom_site_occupancy
_atom_site_symmetry_multiplicity
_atom_site_calc_flag
_atom_site_refinement_flags
_atom_site_disorder_assembly
_atom_site_disorder_group
Re1 Re 0.37103(6) -0.00738(3) 0.73881(4) 0.02045(16) Uani 1 1 d . . .
Br2 Br 0.32343(18) -0.14961(8) 0.70269(10) 0.0355(4) Uani 1 1 d . . .
Br3 Br 0.45425(18) 0.13349(8) 0.75646(10) 0.0344(4) Uani 1 1 d . . .
Br1 Br 0.06087(16) 0.03033(9) 0.66092(10) 0.0384(4) Uani 1 1 d . . .
C2 C 0.6121(18) -0.0344(7) 0.8008(9) 0.020(3) Uani 1 1 d . . .
C1 C 0.2998(18) -0.0181(8) 0.8633(9) 0.033(3) Uani 1 1 d . . .
C3 C 0.3476(15) -0.0323(7) 0.5151(9) 0.021(3) Uani 1 1 d . . .
H3 H 0.2411 -0.0548 0.5230 0.025 Uiso 1 1 calc R . .
C4 C 0.5965(14) 0.0319(7) 0.5746(8) 0.019(3) Uani 1 1 d . . .
H4 H 0.6667 0.0552 0.6258 0.023 Uiso 1 1 calc R . .
C11 C 0.2990(17) 0.2316(9) 1.0559(9) 0.042(4) Uani 1 1 d . . .
H11A H 0.3225 0.2836 1.0792 0.050 Uiso 1 1 calc R . .
H11B H 0.2791 0.2004 1.1108 0.050 Uiso 1 1 calc R . .
C12 C 0.4589(17) 0.2021(11) 1.0185(11) 0.059(5) Uani 1 1 d . . .
H12A H 0.4812 0.2326 0.9642 0.089 Uiso 1 1 calc R . .
H12B H 0.4409 0.1495 0.9988 0.089 Uiso 1 1 calc R . .
H12C H 0.5571 0.2053 1.0684 0.089 Uiso 1 1 calc R . .
C7 C 0.0770(19) 0.1517(8) 0.9567(11) 0.047(4) Uani 1 1 d . . .
H7A H 0.0717 0.1225 1.0154 0.057 Uiso 1 1 calc R . .
H7B H 0.1679 0.1289 0.9243 0.057 Uiso 1 1 calc R . .
C9 C 0.1577(17) 0.2730(8) 0.8932(10) 0.035(4) Uani 1 1 d . . .
H9A H 0.2376 0.2427 0.8606 0.042 Uiso 1 1 calc R . .
H9B H 0.0468 0.2750 0.8512 0.042 Uiso 1 1 calc R . .
C5 C -0.0117(17) 0.2720(8) 1.0299(10) 0.041(4) Uani 1 1 d . . .
H5A H 0.0235 0.3248 1.0438 0.049 Uiso 1 1 calc R . .
H5B H -0.1163 0.2733 0.9828 0.049 Uiso 1 1 calc R . .
C6 C -0.058(2) 0.2364(10) 1.1208(11) 0.065(5) Uani 1 1 d . . .
H6A H 0.0445 0.2344 1.1682 0.098 Uiso 1 1 calc R . .
H6B H -0.1010 0.1852 1.1074 0.098 Uiso 1 1 calc R . .
H6C H -0.1460 0.2668 1.1450 0.098 Uiso 1 1 calc R . .
C8 C -0.0953(19) 0.1421(9) 0.8923(11) 0.053(4) Uani 1 1 d . . .
H8A H -0.0915 0.1693 0.8328 0.079 Uiso 1 1 calc R . .
H8B H -0.1879 0.1625 0.9242 0.079 Uiso 1 1 calc R . .
H8C H -0.1162 0.0885 0.8789 0.079 Uiso 1 1 calc R . .
C10 C 0.2267(19) 0.3512(9) 0.9061(11) 0.055(5) Uani 1 1 d . . .
H10A H 0.3372 0.3501 0.9470 0.082 Uiso 1 1 calc R . .
H10B H 0.1461 0.3825 0.9355 0.082 Uiso 1 1 calc R . .
H10C H 0.2422 0.3724 0.8445 0.082 Uiso 1 1 calc R . .
N1 N 0.4478(11) -0.0001(6) 0.5913(6) 0.017(2) Uani 1 1 d . . .
N2 N 0.1306(12) 0.2328(6) 0.9845(7) 0.023(2) Uani 1 1 d . . .
O2 O 0.7358(13) -0.0499(5) 0.8371(7) 0.039(3) Uani 1 1 d . . .
O1 O 0.2610(14) -0.0251(6) 0.9384(7) 0.055(3) Uani 1 1 d . . .

loop_
_atom_site_aniso_label
_atom_site_aniso_U_11
_atom_site_aniso_U_22
_atom_site_aniso_U_33
_atom_site_aniso_U_23
_atom_site_aniso_U_13
_atom_site_aniso_U_12
Re1 0.0237(2) 0.0220(3) 0.0163(2) 0.0013(3) 0.00494(19) 0.0015(3)
Br2 0.0467(9) 0.0285(9) 0.0321(8) -0.0002(7) 0.0085(7) -0.0099(6)
Br3 0.0470(9) 0.0262(9) 0.0294(8) -0.0021(6) 0.0031(7) 0.0031(6)
Br1 0.0204(7) 0.0584(11) 0.0370(8) 0.0036(7) 0.0065(6) 0.0059(7)
C2 0.028(8) 0.016(7) 0.019(7) 0.003(6) 0.009(6) 0.001(6)
C1 0.052(9) 0.030(9) 0.017(7) -0.004(6) 0.009(7) 0.004(7)
C3 0.015(6) 0.024(8) 0.024(7) 0.002(6) 0.002(6) 0.003(5)
C4 0.011(6) 0.031(8) 0.015(6) -0.008(6) -0.001(5) -0.008(5)
C11 0.048(9) 0.056(11) 0.016(8) -0.007(7) -0.014(7) -0.011(8)
C12 0.029(9) 0.090(15) 0.055(12) -0.007(10) -0.011(8) 0.020(8)
C7 0.061(11) 0.017(9) 0.061(11) 0.002(8) -0.003(9) -0.006(7)
C9 0.032(8) 0.025(9) 0.049(10) 0.004(7) 0.010(7) 0.008(6)
C5 0.040(9) 0.035(10) 0.049(10) -0.002(8) 0.009(8) -0.001(7)
C6 0.067(12) 0.096(16) 0.039(10) 0.006(10) 0.027(9) -0.013(10)
C8 0.059(11) 0.048(11) 0.045(10) -0.003(8) -0.012(9) -0.020(8)
C10 0.049(10) 0.058(13) 0.061(12) 0.026(9) 0.019(9) 0.003(8)
N1 0.022(5) 0.017(6) 0.013(5) 0.001(5) 0.002(4) -0.003(5)
N2 0.032(6) 0.020(7) 0.015(6) 0.001(5) -0.002(5) -0.004(5)
O2 0.039(6) 0.033(6) 0.044(7) 0.005(5) -0.001(5) 0.004(5)
O1 0.090(8) 0.053(8) 0.028(6) 0.009(5) 0.030(6) 0.014(6)

loop_
_atom_type_symbol
_atom_type_description
_atom_type_scat_dispersion_real
_atom_type_scat_dispersion_imag
_atom_type_scat_source
C C 0.0033 0.0016 'International Tables Vol C Tables 4.2.6.8 and 6.1.1.4'
H H 0.0000 0.0000 'International Tables Vol C Tables 4.2.6.8 and 6.1.1.4'
N N 0.0061 0.0033 'International Tables Vol C Tables 4.2.6.8 and 6.1.1.4'
O O 0.0106 0.0060 'International Tables Vol C Tables 4.2.6.8 and 6.1.1.4'
Br Br -0.2901 2.4595 'International Tables Vol C Tables 4.2.6.8 and 6.1.1.4'
Re Re -1.0185 7.2310 'International Tables Vol C Tables 4.2.6.8 and 6.1.1.4'

loop_
_geom_angle_atom_site_label_1
_geom_angle_atom_site_label_2
_geom_angle_atom_site_label_3
_geom_angle
_geom_angle_site_symmetry_1
_geom_angle_site_symmetry_3
_geom_angle_publ_flag
C1 Re1 C2 87.0(5) . . ?
C1 Re1 N1 177.3(5) . . ?
C2 Re1 N1 93.8(4) . . ?
C1 Re1 Br3 96.1(4) . . ?
C2 Re1 Br3 88.6(4) . . ?
N1 Re1 Br3 86.5(3) . . ?
C1 Re1 Br2 92.0(4) . . ?
C2 Re1 Br2 87.6(4) . . ?
N1 Re1 Br2 85.4(3) . . ?
Br3 Re1 Br2 170.90(5) . . ?
C1 Re1 Br1 92.5(4) . . ?
C2 Re1 Br1 178.7(4) . . ?
N1 Re1 Br1 86.8(2) . . ?
Br3 Re1 Br1 90.23(5) . . ?
Br2 Re1 Br1 93.60(5) . . ?
O2 C2 Re1 176.6(12) . . ?
O1 C1 Re1 178.4(13) . . ?
N1 C3 C4 119.9(10) . 3_656 ?
N1 C3 H3 120.1 . . ?
C4 C3 H3 120.1 3_656 . ?
N1 C4 C3 123.2(11) . 3_656 ?
N1 C4 H4 118.4 . . ?
C3 C4 H4 118.4 3_656 . ?
C12 C11 N2 116.4(10) . . ?
C12 C11 H11A 108.2 . . ?
N2 C11 H11A 108.2 . . ?
C12 C11 H11B 108.2 . . ?
N2 C11 H11B 108.2 . . ?
H11A C11 H11B 107.3 . . ?
C11 C12 H12A 109.5 . . ?
C11 C12 H12B 109.5 . . ?
H12A C12 H12B 109.5 . . ?
C11 C12 H12C 109.5 . . ?
H12A C12 H12C 109.5 . . ?
H12B C12 H12C 109.5 . . ?
N2 C7 C8 116.5(11) . . ?
N2 C7 H7A 108.2 . . ?
C8 C7 H7A 108.2 . . ?
N2 C7 H7B 108.2 . . ?
C8 C7 H7B 108.2 . . ?
H7A C7 H7B 107.3 . . ?
C10 C9 N2 114.8(12) . . ?
C10 C9 H9A 108.6 . . ?
N2 C9 H9A 108.6 . . ?
C10 C9 H9B 108.6 . . ?
N2 C9 H9B 108.6 . . ?
H9A C9 H9B 107.5 . . ?
C6 C5 N2 116.2(12) . . ?
C6 C5 H5A 108.2 . . ?
N2 C5 H5A 108.2 . . ?
C6 C5 H5B 108.2 . . ?
N2 C5 H5B 108.2 . . ?
H5A C5 H5B 107.4 . . ?
C5 C6 H6A 109.5 . . ?
C5 C6 H6B 109.5 . . ?
H6A C6 H6B 109.5 . . ?
C5 C6 H6C 109.5 . . ?
H6A C6 H6C 109.5 . . ?
H6B C6 H6C 109.5 . . ?
C7 C8 H8A 109.5 . . ?
C7 C8 H8B 109.5 . . ?
H8A C8 H8B 109.5 . . ?
C7 C8 H8C 109.5 . . ?
H8A C8 H8C 109.5 . . ?
H8B C8 H8C 109.5 . . ?
C9 C10 H10A 109.5 . . ?
C9 C10 H10B 109.5 . . ?
H10A C10 H10B 109.5 . . ?
C9 C10 H10C 109.5 . . ?
H10A C10 H10C 109.5 . . ?
H10B C10 H10C 109.5 . . ?
C4 N1 C3 116.9(9) . . ?
C4 N1 Re1 122.2(7) . . ?
C3 N1 Re1 120.8(7) . . ?
C9 N2 C5 110.1(10) . . ?
C9 N2 C7 106.4(10) . . ?
C5 N2 C7 110.0(10) . . ?
C9 N2 C11 111.0(10) . . ?
C5 N2 C11 109.6(9) . . ?
C7 N2 C11 109.7(10) . . ?

loop_
_geom_bond_atom_site_label_1
_geom_bond_atom_site_label_2
_geom_bond_distance
_geom_bond_site_symmetry_2
_geom_bond_publ_flag
Re1 C1 1.905(12) . ?
Re1 C2 1.999(14) . ?
Re1 N1 2.226(8) . ?
Re1 Br3 2.5355(15) . ?
Re1 Br2 2.5408(15) . ?
Re1 Br1 2.5766(14) . ?
C2 O2 1.054(13) . ?
C1 O1 1.136(14) . ?
C3 N1 1.350(14) . ?
C3 C4 1.380(15) 3_656 ?
C3 H3 0.9300 . ?
C4 N1 1.325(13) . ?
C4 C3 1.380(15) 3_656 ?
C4 H4 0.9300 . ?
C11 C12 1.496(17) . ?
C11 N2 1.527(14) . ?
C11 H11A 0.9700 . ?
C11 H11B 0.9700 . ?
C12 H12A 0.9600 . ?
C12 H12B 0.9600 . ?
C12 H12C 0.9600 . ?
C7 N2 1.506(15) . ?
C7 C8 1.510(18) . ?
C7 H7A 0.9700 . ?
C7 H7B 0.9700 . ?
C9 C10 1.464(18) . ?
C9 N2 1.495(15) . ?
C9 H9A 0.9700 . ?
C9 H9B 0.9700 . ?
C5 C6 1.499(18) . ?
C5 N2 1.505(15) . ?
C5 H5A 0.9700 . ?
C5 H5B 0.9700 . ?
C6 H6A 0.9600 . ?
C6 H6B 0.9600 . ?
C6 H6C 0.9600 . ?
C8 H8A 0.9600 . ?
C8 H8B 0.9600 . ?
C8 H8C 0.9600 . ?
C10 H10A 0.9600 . ?
C10 H10B 0.9600 . ?
C10 H10C 0.9600 . ?

loop_
_geom_torsion_atom_site_label_1
_geom_torsion_atom_site_label_2
_geom_torsion_atom_site_label_3
_geom_torsion_atom_site_label_4
_geom_torsion
_geom_torsion_site_symmetry_1
_geom_torsion_site_symmetry_2
_geom_torsion_site_symmetry_3
_geom_torsion_site_symmetry_4
_geom_torsion_publ_flag
C3 C4 N1 C3 -1.1(19) 3_656 . . . ?
C3 C4 N1 Re1 175.4(9) 3_656 . . . ?
C4 C3 N1 C4 1.1(19) 3_656 . . . ?
C4 C3 N1 Re1 -175.5(8) 3_656 . . . ?
C2 Re1 N1 C4 -40.9(10) . . . . ?
Br3 Re1 N1 C4 47.5(9) . . . . ?
Br2 Re1 N1 C4 -128.2(9) . . . . ?
Br1 Re1 N1 C4 137.9(9) . . . . ?
C2 Re1 N1 C3 135.4(9) . . . . ?
Br3 Re1 N1 C3 -136.1(9) . . . . ?
Br2 Re1 N1 C3 48.1(8) . . . . ?
Br1 Re1 N1 C3 -45.7(8) . . . . ?
C10 C9 N2 C5 66.3(14) . . . . ?
C10 C9 N2 C7 -174.5(12) . . . . ?
C10 C9 N2 C11 -55.2(14) . . . . ?
C6 C5 N2 C9 178.1(12) . . . . ?
C6 C5 N2 C7 61.1(15) . . . . ?
C6 C5 N2 C11 -59.6(16) . . . . ?
C8 C7 N2 C9 -64.5(15) . . . . ?
C8 C7 N2 C5 54.7(16) . . . . ?
C8 C7 N2 C11 175.3(12) . . . . ?
C12 C11 N2 C9 -51.9(16) . . . . ?
C12 C11 N2 C5 -173.7(13) . . . . ?
C12 C11 N2 C7 65.4(16) . . . . ?
